data_4516937
loop_
_publ_author_name
'Shi, Rong-Guo'
'Sun, Jing'
'Yan, Chao-Guo'

_publ_section_title
;
 Tandem Double [3 + 2] Cycloaddition Reactions at Both C-1 and C-3 Atoms
 of <i>N</i>-Cyanomethylisoquinolinium Ylide.
;
_journal_issue 11
_journal_name_full 'ACS omega'
_journal_page_first 7820
_journal_page_last 7830
_journal_paper_doi 10.1021/acsomega.7b01391
_journal_volume 2
_journal_year 2017
_chemical_formula_moiety 'C37 H26 N2 O4, C H2 Cl2 '
_chemical_formula_sum 'C38 H28 Cl2 N2 O4'
_chemical_formula_weight 647.52
_space_group_crystal_system triclinic
_space_group_IT_number 2
_space_group_name_Hall '-P 1'
_space_group_name_H-M_alt 'P -1'
_atom_sites_solution_hydrogens geom
_audit_creation_method SHELXL-2014/7
_cell_angle_alpha 71.77(2)
_cell_angle_beta 84.647(14)
_cell_angle_gamma 62.20(5)
_cell_formula_units_Z 2
_cell_length_a 11.995(6)
_cell_length_b 12.221(8)
_cell_length_c 12.496(8)
_cell_measurement_reflns_used 2650
_cell_measurement_temperature 296(2)
_cell_measurement_theta_max 21.60
_cell_measurement_theta_min 2.32
_cell_volume 1536.0(18)
_computing_cell_refinement 'Bruker SAINT'
_computing_data_collection 'Bruker APEX2'
_computing_data_reduction 'Bruker SAINT'
_computing_molecular_graphics 'Bruker SHELXTL'
_computing_publication_material 'Bruker SHELXTL'
_computing_structure_refinement 'SHELXL-2014/7 (Sheldrick, 2014)'
_computing_structure_solution 'SHELXS-97 (Sheldrick 2008)'
_diffrn_ambient_temperature 296(2)
_diffrn_measured_fraction_theta_full 0.959
_diffrn_measured_fraction_theta_max 0.960
_diffrn_measurement_device_type 'CCD area detector'
_diffrn_measurement_method 'phi and omega scans'
_diffrn_radiation_source 'fine-focus sealed tube'
_diffrn_radiation_type MoK\a
_diffrn_radiation_wavelength 0.71073
_diffrn_reflns_av_R_equivalents 0.1224
_diffrn_reflns_av_unetI/netI 0.2220
_diffrn_reflns_Laue_measured_fraction_full 0.959
_diffrn_reflns_Laue_measured_fraction_max 0.960
_diffrn_reflns_limit_h_max 14
_diffrn_reflns_limit_h_min -14
_diffrn_reflns_limit_k_max 15
_diffrn_reflns_limit_k_min -15
_diffrn_reflns_limit_l_max 15
_diffrn_reflns_limit_l_min -15
_diffrn_reflns_number 17066
_diffrn_reflns_point_group_measured_fraction_full 0.959
_diffrn_reflns_point_group_measured_fraction_max 0.960
_diffrn_reflns_theta_full 25.242
_diffrn_reflns_theta_max 25.999
_diffrn_reflns_theta_min 2.024
_exptl_absorpt_coefficient_mu 0.258
_exptl_absorpt_correction_T_max 0.951
_exptl_absorpt_correction_T_min 0.940
_exptl_absorpt_correction_type multi-scan
_exptl_absorpt_process_details sadabs
_exptl_crystal_colour colorless
_exptl_crystal_density_diffrn 1.400
_exptl_crystal_description block
_exptl_crystal_F_000 672
_exptl_crystal_size_max 0.240
_exptl_crystal_size_mid 0.220
_exptl_crystal_size_min 0.220
_refine_diff_density_max 0.236
_refine_diff_density_min -0.266
_refine_diff_density_rms 0.056
_refine_ls_extinction_method none
_refine_ls_goodness_of_fit_ref 0.957
_refine_ls_hydrogen_treatment constr
_refine_ls_matrix_type full
_refine_ls_number_parameters 416
_refine_ls_number_reflns 5805
_refine_ls_number_restraints 0
_refine_ls_restrained_S_all 0.957
_refine_ls_R_factor_all 0.2434
_refine_ls_R_factor_gt 0.0677
_refine_ls_shift/su_max 0.000
_refine_ls_shift/su_mean 0.000
_refine_ls_structure_factor_coef Fsqd
_refine_ls_weighting_details 'w=1/[\s^2^(Fo^2^)+(0.0402P)^2^] where P=(Fo^2^+2Fc^2^)/3'
_refine_ls_weighting_scheme calc
_refine_ls_wR_factor_gt 0.1185
_refine_ls_wR_factor_ref 0.1391
_reflns_Friedel_coverage 0.000
_reflns_number_gt 2028
_reflns_number_total 5805
_reflns_threshold_expression 'I > 2\s(I)'
_cod_data_source_file ao7b01391_si_002.cif
_cod_data_source_block 2i
_cod_original_cell_volume 1536.0(17)
_cod_database_code 4516937
_shelx_shelxl_version_number 2014/7
_shelx_space_group_comment
; 
The symmetry employed for this shelxl refinement is uniquely defined 
by the following loop, which should always be used as a source of 
symmetry information in preference to the above space-group names. 
They are only intended as comments. 
;
_shelx_estimated_absorpt_t_min 0.941
_shelx_estimated_absorpt_t_max 0.945

loop_
_space_group_symop_operation_xyz
'x, y, z'
'-x, -y, -z'

loop_
_atom_site_label
_atom_site_type_symbol
_atom_site_fract_x
_atom_site_fract_y
_atom_site_fract_z
_atom_site_U_iso_or_equiv
_atom_site_adp_type
_atom_site_occupancy
_atom_site_site_symmetry_order
_atom_site_calc_flag
_atom_site_refinement_flags_posn
_atom_site_refinement_flags_adp
C1 C 0.3952(4) 0.8061(4) 0.2921(3) 0.0406(11) Uani 1 1 d . .
H1 H 0.3620 0.7431 0.3147 0.049 Uiso 1 1 calc R U
C2 C 0.4618(4) 0.7946(4) 0.3943(3) 0.0495(12) Uani 1 1 d . .
H2A H 0.4970 0.8549 0.3742 0.059 Uiso 1 1 calc R U
H2B H 0.4024 0.8157 0.4519 0.059 Uiso 1 1 calc R U
C3 C 0.5654(4) 0.6580(4) 0.4390(4) 0.0401(11) Uani 1 1 d . .
C4 C 0.6080(5) 0.6051(5) 0.5514(4) 0.0521(13) Uani 1 1 d . .
H4 H 0.5738 0.6559 0.5995 0.063 Uiso 1 1 calc R U
C5 C 0.7003(4) 0.4782(5) 0.5937(4) 0.0552(13) Uani 1 1 d . .
H5 H 0.7261 0.4428 0.6701 0.066 Uiso 1 1 calc R U
C6 C 0.7535(4) 0.4053(5) 0.5219(5) 0.0552(13) Uani 1 1 d . .
H6 H 0.8171 0.3203 0.5496 0.066 Uiso 1 1 calc R U
C7 C 0.7140(4) 0.4559(5) 0.4084(4) 0.0512(13) Uani 1 1 d . .
H7 H 0.7507 0.4055 0.3602 0.061 Uiso 1 1 calc R U
C8 C 0.6196(4) 0.5820(5) 0.3675(4) 0.0426(12) Uani 1 1 d . .
C9 C 0.5794(4) 0.6341(4) 0.2437(4) 0.0434(12) Uani 1 1 d . .
H9 H 0.6544 0.6220 0.2004 0.052 Uiso 1 1 calc R U
C10 C 0.4124(4) 0.7917(4) 0.1086(3) 0.0375(11) Uani 1 1 d . .
H10 H 0.4502 0.8172 0.0383 0.045 Uiso 1 1 calc R U
C11 C 0.4222(4) 0.6564(4) 0.1276(4) 0.0427(12) Uani 1 1 d . .
C12 C 0.3261(4) 1.0447(4) 0.2086(3) 0.0387(11) Uani 1 1 d . .
C13 C 0.2468(4) 1.1223(4) 0.2832(3) 0.0403(11) Uani 1 1 d . .
C14 C 0.2545(4) 1.2193(4) 0.3110(3) 0.0525(13) Uani 1 1 d . .
H14 H 0.3162 1.2444 0.2821 0.063 Uiso 1 1 calc R U
C15 C 0.1699(5) 1.2784(5) 0.3819(4) 0.0692(15) Uani 1 1 d . .
H15 H 0.1737 1.3448 0.4002 0.083 Uiso 1 1 calc R U
C16 C 0.0797(5) 1.2407(5) 0.4261(4) 0.0730(16) Uani 1 1 d . .
H16 H 0.0234 1.2819 0.4741 0.088 Uiso 1 1 calc R U
C17 C 0.0711(4) 1.1427(5) 0.4005(4) 0.0560(13) Uani 1 1 d . .
H17 H 0.0100 1.1171 0.4309 0.067 Uiso 1 1 calc R U
C18 C 0.1558(4) 1.0834(4) 0.3283(3) 0.0432(12) Uani 1 1 d . .
C19 C 0.1723(4) 0.9751(4) 0.2884(3) 0.0434(12) Uani 1 1 d . .
C20 C 0.2910(4) 0.9357(4) 0.2228(3) 0.0359(11) Uani 1 1 d . .
C21 C 0.2800(4) 0.9039(4) 0.1136(3) 0.0385(11) Uani 1 1 d . .
H21 H 0.2209 0.8670 0.1279 0.046 Uiso 1 1 calc R U
C22 C 0.2281(4) 1.0197(4) 0.0079(4) 0.0406(11) Uani 1 1 d . .
C23 C 0.0985(4) 1.0909(5) -0.0169(4) 0.0504(13) Uani 1 1 d . .
H23 H 0.0444 1.0698 0.0337 0.060 Uiso 1 1 calc R U
C24 C 0.0489(5) 1.1923(5) -0.1154(4) 0.0596(14) Uani 1 1 d . .
H24 H -0.0383 1.2377 -0.1298 0.072 Uiso 1 1 calc R U
C25 C 0.1233(5) 1.2282(4) -0.1927(4) 0.0496(13) Uani 1 1 d . .
C26 C 0.0702(5) 1.3384(5) -0.3006(4) 0.0876(17) Uani 1 1 d . .
H26A H -0.0062 1.3444 -0.3259 0.131 Uiso 1 1 calc R U
H26B H 0.1306 1.3229 -0.3572 0.131 Uiso 1 1 calc R U
H26C H 0.0522 1.4183 -0.2876 0.131 Uiso 1 1 calc R U
C27 C 0.2534(5) 1.1604(5) -0.1673(4) 0.0526(13) Uani 1 1 d . .
H27 H 0.3067 1.1837 -0.2173 0.063 Uiso 1 1 calc R U
C28 C 0.3037(4) 1.0591(4) -0.0690(4) 0.0478(12) Uani 1 1 d . .
H28 H 0.3907 1.0159 -0.0535 0.057 Uiso 1 1 calc R U
C29 C 0.2580(4) 0.7031(5) -0.0166(4) 0.0434(12) Uani 1 1 d . .
C30 C 0.2153(4) 0.6146(5) -0.0413(4) 0.0437(12) Uani 1 1 d . .
C31 C 0.1197(4) 0.6463(5) -0.1156(4) 0.0572(13) Uani 1 1 d . .
H31 H 0.0741 0.7311 -0.1622 0.069 Uiso 1 1 calc R U
C32 C 0.0931(5) 0.5492(6) -0.1193(4) 0.0647(15) Uani 1 1 d . .
H32 H 0.0286 0.5686 -0.1689 0.078 Uiso 1 1 calc R U
C33 C 0.1615(5) 0.4230(6) -0.0499(5) 0.0662(16) Uani 1 1 d . .
H33 H 0.1415 0.3590 -0.0524 0.079 Uiso 1 1 calc R U
C34 C 0.2593(5) 0.3911(5) 0.0233(4) 0.0548(13) Uani 1 1 d . .
H34 H 0.3074 0.3060 0.0680 0.066 Uiso 1 1 calc R U
C35 C 0.2832(4) 0.4899(5) 0.0277(3) 0.0413(11) Uani 1 1 d . .
C36 C 0.3750(5) 0.4871(5) 0.1024(4) 0.0485(13) Uani 1 1 d . .
C37 C 0.3554(4) 0.6205(4) 0.0734(3) 0.0416(11) Uani 1 1 d . .
C38 C 0.6922(5) 0.0862(5) 0.2928(4) 0.097(2) Uani 1 1 d . .
H38A H 0.6343 0.1444 0.2273 0.116 Uiso 1 1 calc R U
H38B H 0.7646 0.0204 0.2689 0.116 Uiso 1 1 calc R U
Cl1 Cl 0.74237(14) 0.17430(15) 0.34574(12) 0.0963(5) Uani 1 1 d . .
Cl2 Cl 0.61869(15) 0.01265(15) 0.39161(12) 0.0979(5) Uani 1 1 d . .
N1 N 0.4878(3) 0.7713(3) 0.2067(3) 0.0401(9) Uani 1 1 d . .
N2 N 0.5139(3) 0.5727(3) 0.2074(3) 0.0484(10) Uani 1 1 d . .
H2C H 0.5333 0.4917 0.2351 0.058 Uiso 1 1 calc R U
O1 O 0.4049(3) 1.0643(3) 0.1503(2) 0.0512(9) Uani 1 1 d . .
O2 O 0.1062(3) 0.9202(3) 0.3098(2) 0.0612(9) Uani 1 1 d . .
O3 O 0.2187(3) 0.8184(3) -0.0653(2) 0.0620(9) Uani 1 1 d . .
O4 O 0.4520(3) 0.3910(3) 0.1735(3) 0.0650(10) Uani 1 1 d . .

loop_
_atom_site_aniso_label
_atom_site_aniso_U_11
_atom_site_aniso_U_22
_atom_site_aniso_U_33
_atom_site_aniso_U_23
_atom_site_aniso_U_13
_atom_site_aniso_U_12
C1 0.038(3) 0.052(3) 0.043(3) -0.026(3) 0.016(3) -0.025(3)
C2 0.051(3) 0.061(4) 0.041(3) -0.021(3) 0.011(3) -0.029(3)
C3 0.036(3) 0.048(3) 0.041(3) -0.014(3) 0.002(3) -0.022(3)
C4 0.053(4) 0.064(4) 0.055(4) -0.031(3) 0.008(3) -0.032(3)
C5 0.043(3) 0.071(4) 0.050(3) -0.013(3) 0.003(3) -0.029(3)
C6 0.035(3) 0.052(4) 0.073(4) -0.015(3) 0.004(3) -0.019(3)
C7 0.048(3) 0.059(4) 0.056(4) -0.025(3) 0.007(3) -0.029(3)
C8 0.042(3) 0.048(4) 0.053(3) -0.024(3) 0.008(3) -0.028(3)
C9 0.033(3) 0.052(4) 0.057(3) -0.031(3) 0.012(2) -0.022(3)
C10 0.048(3) 0.041(3) 0.035(3) -0.018(2) 0.013(2) -0.027(3)
C11 0.042(3) 0.052(4) 0.033(3) -0.015(3) 0.009(2) -0.021(3)
C12 0.039(3) 0.046(3) 0.033(3) -0.010(2) 0.004(2) -0.024(3)
C13 0.040(3) 0.050(3) 0.034(3) -0.014(2) 0.005(2) -0.023(3)
C14 0.059(3) 0.059(4) 0.048(3) -0.018(3) 0.002(3) -0.033(3)
C15 0.061(4) 0.076(4) 0.085(4) -0.053(3) 0.017(3) -0.029(3)
C16 0.056(4) 0.094(5) 0.078(4) -0.063(4) 0.013(3) -0.020(3)
C17 0.037(3) 0.078(4) 0.052(3) -0.033(3) 0.013(3) -0.019(3)
C18 0.039(3) 0.053(3) 0.039(3) -0.024(3) 0.006(2) -0.017(3)
C19 0.040(3) 0.047(3) 0.044(3) -0.009(2) 0.011(2) -0.025(3)
C20 0.030(3) 0.037(3) 0.042(3) -0.013(2) 0.008(2) -0.017(3)
C21 0.041(3) 0.041(3) 0.045(3) -0.019(2) 0.018(2) -0.027(3)
C22 0.040(3) 0.045(3) 0.045(3) -0.017(3) 0.006(3) -0.024(3)
C23 0.042(3) 0.068(4) 0.056(4) -0.030(3) 0.015(3) -0.033(3)
C24 0.051(3) 0.067(4) 0.057(4) -0.012(3) -0.010(3) -0.026(3)
C25 0.066(4) 0.048(3) 0.042(3) -0.014(3) 0.002(3) -0.032(3)
C26 0.106(5) 0.088(4) 0.061(4) -0.008(3) -0.018(3) -0.044(4)
C27 0.060(4) 0.061(4) 0.056(4) -0.023(3) 0.017(3) -0.042(3)
C28 0.048(3) 0.048(3) 0.059(4) -0.021(3) 0.010(3) -0.031(3)
C29 0.045(3) 0.055(4) 0.037(3) -0.017(3) 0.006(3) -0.026(3)
C30 0.049(3) 0.057(4) 0.038(3) -0.021(3) 0.006(3) -0.032(3)
C31 0.060(4) 0.069(4) 0.050(3) -0.032(3) 0.005(3) -0.028(3)
C32 0.069(4) 0.090(5) 0.062(4) -0.043(4) 0.010(3) -0.046(4)
C33 0.082(4) 0.099(5) 0.065(4) -0.050(4) 0.027(3) -0.068(4)
C34 0.087(4) 0.058(4) 0.038(3) -0.020(3) 0.012(3) -0.046(3)
C35 0.055(3) 0.046(3) 0.027(3) -0.010(3) 0.006(2) -0.028(3)
C36 0.061(4) 0.056(4) 0.037(3) -0.023(3) 0.008(3) -0.030(3)
C37 0.050(3) 0.048(4) 0.038(3) -0.019(3) 0.004(3) -0.028(3)
C38 0.171(6) 0.105(5) 0.078(4) -0.052(4) 0.039(4) -0.105(5)
Cl1 0.1123(12) 0.1264(14) 0.0998(12) -0.0522(10) 0.0288(10) -0.0876(11)
Cl2 0.1319(14) 0.1262(14) 0.0807(11) -0.0320(9) 0.0197(10) -0.0977(12)
N1 0.037(2) 0.042(3) 0.046(2) -0.021(2) 0.009(2) -0.019(2)
N2 0.055(3) 0.046(3) 0.050(3) -0.017(2) 0.005(2) -0.027(2)
O1 0.055(2) 0.053(2) 0.059(2) -0.0234(17) 0.0234(18) -0.0360(18)
O2 0.046(2) 0.069(2) 0.078(2) -0.0264(19) 0.0229(18) -0.0346(19)
O3 0.087(3) 0.053(2) 0.048(2) -0.0095(18) -0.0082(18) -0.035(2)
O4 0.084(3) 0.052(2) 0.054(2) -0.0152(19) -0.011(2) -0.026(2)

loop_
_atom_type_symbol
_atom_type_description
_atom_type_scat_dispersion_real
_atom_type_scat_dispersion_imag
_atom_type_scat_source
C C 0.0033 0.0016 'International Tables Vol C Tables 4.2.6.8 and 6.1.1.4'
H H 0.0000 0.0000 'International Tables Vol C Tables 4.2.6.8 and 6.1.1.4'
N N 0.0061 0.0033 'International Tables Vol C Tables 4.2.6.8 and 6.1.1.4'
O O 0.0106 0.0060 'International Tables Vol C Tables 4.2.6.8 and 6.1.1.4'
Cl Cl 0.1484 0.1585 'International Tables Vol C Tables 4.2.6.8 and 6.1.1.4'

loop_
_geom_angle_atom_site_label_1
_geom_angle_atom_site_label_2
_geom_angle_atom_site_label_3
_geom_angle
N1 C1 C2 108.9(3)
N1 C1 C20 101.5(3)
C2 C1 C20 121.6(3)
N1 C1 H1 108.1
C2 C1 H1 108.1
C20 C1 H1 108.1
C3 C2 C1 109.0(4)
C3 C2 H2A 109.9
C1 C2 H2A 109.9
C3 C2 H2B 109.9
C1 C2 H2B 109.9
H2A C2 H2B 108.3
C4 C3 C8 118.8(5)
C4 C3 C2 121.0(4)
C8 C3 C2 120.2(4)
C5 C4 C3 121.2(4)
C5 C4 H4 119.4
C3 C4 H4 119.4
C6 C5 C4 119.1(5)
C6 C5 H5 120.4
C4 C5 H5 120.4
C5 C6 C7 121.0(5)
C5 C6 H6 119.5
C7 C6 H6 119.5
C8 C7 C6 119.3(4)
C8 C7 H7 120.3
C6 C7 H7 120.3
C7 C8 C3 120.4(4)
C7 C8 C9 117.9(4)
C3 C8 C9 121.6(5)
N1 C9 N2 102.4(3)
N1 C9 C8 113.8(4)
N2 C9 C8 115.0(3)
N1 C9 H9 108.4
N2 C9 H9 108.4
C8 C9 H9 108.4
N1 C10 C11 103.2(3)
N1 C10 C21 105.0(3)
C11 C10 C21 117.4(3)
N1 C10 H10 110.2
C11 C10 H10 110.2
C21 C10 H10 110.2
N2 C11 C37 123.5(4)
N2 C11 C10 106.8(4)
C37 C11 C10 129.6(4)
O1 C12 C13 125.4(4)
O1 C12 C20 127.3(3)
C13 C12 C20 107.4(3)
C14 C13 C18 120.2(4)
C14 C13 C12 129.3(4)
C18 C13 C12 110.5(4)
C15 C14 C13 119.2(4)
C15 C14 H14 120.4
C13 C14 H14 120.4
C16 C15 C14 120.7(4)
C16 C15 H15 119.6
C14 C15 H15 119.6
C15 C16 C17 121.2(4)
C15 C16 H16 119.4
C17 C16 H16 119.4
C16 C17 C18 118.2(4)
C16 C17 H17 120.9
C18 C17 H17 120.9
C17 C18 C13 120.5(4)
C17 C18 C19 130.7(4)
C13 C18 C19 108.8(4)
O2 C19 C18 125.9(4)
O2 C19 C20 124.9(4)
C18 C19 C20 109.1(3)
C1 C20 C19 110.0(3)
C1 C20 C12 110.3(3)
C19 C20 C12 103.0(3)
C1 C20 C21 101.1(3)
C19 C20 C21 115.4(3)
C12 C20 C21 117.1(3)
C22 C21 C10 116.6(3)
C22 C21 C20 115.3(3)
C10 C21 C20 104.2(3)
C22 C21 H21 106.7
C10 C21 H21 106.7
C20 C21 H21 106.7
C23 C22 C28 116.7(4)
C23 C22 C21 119.7(4)
C28 C22 C21 123.5(4)
C24 C23 C22 121.0(4)
C24 C23 H23 119.5
C22 C23 H23 119.5
C25 C24 C23 122.2(5)
C25 C24 H24 118.9
C23 C24 H24 118.9
C24 C25 C27 117.5(4)
C24 C25 C26 122.7(5)
C27 C25 C26 119.8(5)
C25 C26 H26A 109.5
C25 C26 H26B 109.5
H26A C26 H26B 109.5
C25 C26 H26C 109.5
H26A C26 H26C 109.5
H26B C26 H26C 109.5
C28 C27 C25 120.7(4)
C28 C27 H27 119.7
C25 C27 H27 119.7
C27 C28 C22 121.8(4)
C27 C28 H28 119.1
C22 C28 H28 119.1
O3 C29 C37 128.7(4)
O3 C29 C30 126.1(4)
C37 C29 C30 105.2(4)
C35 C30 C31 121.2(4)
C35 C30 C29 110.1(4)
C31 C30 C29 128.6(5)
C30 C31 C32 118.3(5)
C30 C31 H31 120.8
C32 C31 H31 120.8
C31 C32 C33 120.6(5)
C31 C32 H32 119.7
C33 C32 H32 119.7
C34 C33 C32 120.9(5)
C34 C33 H33 119.6
C32 C33 H33 119.6
C35 C34 C33 117.8(5)
C35 C34 H34 121.1
C33 C34 H34 121.1
C30 C35 C34 121.1(4)
C30 C35 C36 108.9(4)
C34 C35 C36 130.0(5)
O4 C36 C37 127.4(5)
O4 C36 C35 126.3(5)
C37 C36 C35 106.3(4)
C11 C37 C29 127.5(4)
C11 C37 C36 122.9(4)
C29 C37 C36 109.6(4)
Cl2 C38 Cl1 112.1(3)
Cl2 C38 H38A 109.2
Cl1 C38 H38A 109.2
Cl2 C38 H38B 109.2
Cl1 C38 H38B 109.2
H38A C38 H38B 107.9
C9 N1 C1 111.5(3)
C9 N1 C10 107.0(3)
C1 N1 C10 104.6(3)
C11 N2 C9 112.8(4)
C11 N2 H2C 123.6
C9 N2 H2C 123.6

loop_
_geom_bond_atom_site_label_1
_geom_bond_atom_site_label_2
_geom_bond_distance
C1 N1 1.476(4)
C1 C2 1.504(5)
C1 C20 1.523(5)
C1 H1 0.9800
C2 C3 1.501(6)
C2 H2A 0.9700
C2 H2B 0.9700
C3 C4 1.382(6)
C3 C8 1.390(5)
C4 C5 1.380(6)
C4 H4 0.9300
C5 C6 1.368(5)
C5 H5 0.9300
C6 C7 1.386(6)
C6 H6 0.9300
C7 C8 1.380(6)
C7 H7 0.9300
C8 C9 1.506(5)
C9 N1 1.457(5)
C9 N2 1.489(5)
C9 H9 0.9800
C10 N1 1.479(5)
C10 C11 1.545(5)
C10 C21 1.553(5)
C10 H10 0.9800
C11 N2 1.330(5)
C11 C37 1.380(5)
C12 O1 1.206(4)
C12 C13 1.489(5)
C12 C20 1.532(5)
C13 C14 1.379(5)
C13 C18 1.391(5)
C14 C15 1.374(5)
C14 H14 0.9300
C15 C16 1.371(6)
C15 H15 0.9300
C16 C17 1.382(6)
C16 H16 0.9300
C17 C18 1.387(5)
C17 H17 0.9300
C18 C19 1.480(5)
C19 O2 1.222(4)
C19 C20 1.523(5)
C20 C21 1.563(5)
C21 C22 1.516(5)
C21 H21 0.9800
C22 C23 1.389(5)
C22 C28 1.391(5)
C23 C24 1.378(6)
C23 H23 0.9300
C24 C25 1.364(5)
C24 H24 0.9300
C25 C27 1.394(6)
C25 C26 1.504(6)
C26 H26A 0.9600
C26 H26B 0.9600
C26 H26C 0.9600
C27 C28 1.377(6)
C27 H27 0.9300
C28 H28 0.9300
C29 O3 1.215(5)
C29 C37 1.443(6)
C29 C30 1.510(6)
C30 C35 1.371(5)
C30 C31 1.374(5)
C31 C32 1.381(6)
C31 H31 0.9300
C32 C33 1.385(6)
C32 H32 0.9300
C33 C34 1.383(6)
C33 H33 0.9300
C34 C35 1.382(5)
C34 H34 0.9300
C35 C36 1.492(6)
C36 O4 1.229(5)
C36 C37 1.460(6)
C38 Cl2 1.717(4)
C38 Cl1 1.756(4)
C38 H38A 0.9700
C38 H38B 0.9700
N2 H2C 0.8600

loop_
_geom_hbond_atom_site_label_D
_geom_hbond_atom_site_label_H
_geom_hbond_atom_site_label_A
_geom_hbond_distance_DH
_geom_hbond_distance_HA
_geom_hbond_distance_DA
_geom_hbond_angle_DHA
N2 H2C O4 0.86 2.22 2.801(5) 125.2
